data_4515632
loop_
_publ_author_name
'Suzuki, Tatsuya'
'Fujimoto, Keisuke'
'Takemoto, Yoshiyuki'
'Wasada-Tsutsui, Yuko'
'Ozawa, Tomohiro'
'Inomata, Tomohiko'
'Fryzuk, Michael D.'
'Masuda, Hideki'

_publ_section_title
;
 Efficient Catalytic Conversion of Dinitrogen to N(SiMe3)3 Using a
 Homogeneous Mononuclear Cobalt Complex
;
_journal_issue 4
_journal_name_full 'ACS Catalysis'
_journal_page_first 3011
_journal_paper_doi 10.1021/acscatal.7b04351
_journal_volume 8
_journal_year 2018
_chemical_formula_moiety 'C70 H110 Co2 N4 P4'
_chemical_formula_sum 'C70 H110 Co2 N4 P4'
_chemical_formula_weight 1249.43
_space_group_IT_number 14
_space_group_name_Hall '-P 2ybc'
_space_group_name_H-M_alt 'P 1 21/c 1'
_symmetry_cell_setting monoclinic
_symmetry_Int_Tables_number 14
_symmetry_space_group_name_Hall '-P 2ybc'
_symmetry_space_group_name_H-M 'P 1 21/c 1'
_atom_sites_solution_hydrogens geom
_atom_sites_solution_primary direct
_atom_sites_solution_secondary difmap
_cell_angle_alpha 90.0000
_cell_angle_beta 117.372(3)
_cell_angle_gamma 90.0000
_cell_formula_units_Z 2
_cell_length_a 10.7673(13)
_cell_length_b 29.054(4)
_cell_length_c 12.6363(16)
_cell_measurement_reflns_used 11808
_cell_measurement_temperature 173
_cell_measurement_theta_max 27.48
_cell_measurement_theta_min 3.00
_cell_volume 3510.5(8)
_computing_cell_refinement 'RAPID AUTO'
_computing_data_collection 'RAPID AUTO (Rigaku, ????)'
_computing_data_reduction 'RAPID AUTO'
_computing_molecular_graphics 'CrystalStructure 4.0'
_computing_publication_material 'CrystalStructure 4.0 (Rigaku, 2010)'
_computing_structure_refinement 'SHELXL97 (Sheldrick, 2008)'
_computing_structure_solution 'SIR92 (Altomare, et al., 1994)'
_diffrn_ambient_temperature 173
_diffrn_detector_area_resol_mean 10.000
_diffrn_measured_fraction_theta_full 0.997
_diffrn_measured_fraction_theta_max 0.997
_diffrn_measurement_device_type 'Rigaku R-AXIS RAPID'
_diffrn_measurement_method \w
_diffrn_radiation_type 'Mo K\a'
_diffrn_radiation_wavelength 0.71075
_diffrn_reflns_av_R_equivalents 0.2185
_diffrn_reflns_limit_h_max 13
_diffrn_reflns_limit_h_min -13
_diffrn_reflns_limit_k_max 37
_diffrn_reflns_limit_k_min -37
_diffrn_reflns_limit_l_max 16
_diffrn_reflns_limit_l_min -16
_diffrn_reflns_number 34148
_diffrn_reflns_theta_full 27.48
_diffrn_reflns_theta_max 27.48
_diffrn_standards_number 0
_exptl_absorpt_coefficient_mu 0.605
_exptl_absorpt_correction_T_max 0.941
_exptl_absorpt_correction_T_min 0.666
_exptl_absorpt_correction_type multi-scan
_exptl_absorpt_process_details 'ABSCOR (Rigaku, 1995)'
_exptl_crystal_colour red
_exptl_crystal_density_diffrn 1.182
_exptl_crystal_density_method 'not measured'
_exptl_crystal_description block
_exptl_crystal_F_000 1344.00
_exptl_crystal_size_max 0.100
_exptl_crystal_size_mid 0.100
_exptl_crystal_size_min 0.100
_refine_diff_density_max 1.470
_refine_diff_density_min -0.870
_refine_ls_extinction_method none
_refine_ls_goodness_of_fit_ref 1.025
_refine_ls_hydrogen_treatment constr
_refine_ls_number_parameters 361
_refine_ls_number_reflns 8011
_refine_ls_number_restraints 0
_refine_ls_R_factor_gt 0.0857
_refine_ls_shift/su_max 0.000
_refine_ls_structure_factor_coef Fsqd
_refine_ls_weighting_details 'w = 1/[\s^2^(Fo^2^)+(0.0817P)^2^+0.0000P] where P=(Fo^2^+2Fc^2^)/3'
_refine_ls_weighting_scheme calc
_refine_ls_wR_factor_ref 0.2141
_reflns_number_gt 3467
_reflns_number_total 8011
_reflns_threshold_expression F^2^>2.0\s(F^2^)
_cod_data_source_file cs7b04351_si_002.cif
_cod_data_source_block TshapeCoNpNP
_cod_database_code 4515632

loop_
_symmetry_equiv_pos_site_id
_symmetry_equiv_pos_as_xyz
1 +X,+Y,+Z
2 -X,1/2+Y,1/2-Z
3 -X,-Y,-Z
4 +X,1/2-Y,1/2+Z

loop_
_atom_site_label
_atom_site_type_symbol
_atom_site_fract_x
_atom_site_fract_y
_atom_site_fract_z
_atom_site_U_iso_or_equiv
_atom_site_adp_type
_atom_site_occupancy
_atom_site_symmetry_multiplicity
_atom_site_calc_flag
_atom_site_refinement_flags
Co1 Co 0.88697(7) 0.38438(3) 0.23126(7) 0.0350(3) Uani 1.0 4 d .
P1 P 0.65387(13) 0.34652(5) 0.29398(13) 0.0264(4) Uani 1.0 4 d .
P2 P 0.80722(14) 0.41192(5) 0.05421(14) 0.0320(4) Uani 1.0 4 d .
N1 N 0.9968(4) 0.37005(14) 0.3953(4) 0.0256(11) Uani 1.0 4 d .
N2 N 0.6874(4) 0.36807(15) 0.1908(4) 0.0288(11) Uani 1.0 4 d .
C1 C 1.1481(5) 0.3707(2) 0.4504(5) 0.0312(14) Uani 1.0 4 d .
C2 C 1.2181(6) 0.4131(2) 0.4704(6) 0.0361(15) Uani 1.0 4 d .
C3 C 1.3642(6) 0.4127(3) 0.5253(6) 0.0421(16) Uani 1.0 4 d .
C4 C 1.4372(6) 0.3722(3) 0.5559(6) 0.0476(18) Uani 1.0 4 d .
C5 C 1.3678(6) 0.3312(3) 0.5329(6) 0.0398(16) Uani 1.0 4 d .
C6 C 1.2226(5) 0.3296(2) 0.4785(5) 0.0343(14) Uani 1.0 4 d .
C7 C 1.1464(6) 0.2837(2) 0.4459(6) 0.0424(16) Uani 1.0 4 d .
C8 C 1.1311(11) 0.2671(3) 0.3288(9) 0.104(4) Uani 1.0 4 d .
C9 C 1.2125(9) 0.2470(3) 0.5396(9) 0.096(4) Uani 1.0 4 d .
C10 C 1.1429(6) 0.4585(2) 0.4408(7) 0.0503(18) Uani 1.0 4 d .
C11 C 1.1783(8) 0.4862(3) 0.5553(8) 0.081(3) Uani 1.0 4 d .
C12 C 1.1726(8) 0.4861(3) 0.3532(9) 0.085(3) Uani 1.0 4 d .
C13 C 0.9382(5) 0.36107(18) 0.4663(5) 0.0303(13) Uani 1.0 4 d .
C14 C 1.0224(6) 0.3609(3) 0.6013(6) 0.0478(18) Uani 1.0 4 d .
C15 C 0.9243(6) 0.3395(3) 0.6442(6) 0.071(3) Uani 1.0 4 d .
C16 C 0.7779(6) 0.3520(3) 0.5464(6) 0.0457(17) Uani 1.0 4 d .
C17 C 0.7986(5) 0.35329(19) 0.4345(5) 0.0292(13) Uani 1.0 4 d .
C18 C 0.5108(5) 0.37410(18) 0.3121(5) 0.0303(13) Uani 1.0 4 d .
C19 C 0.5318(7) 0.4266(2) 0.3128(8) 0.062(3) Uani 1.0 4 d .
C20 C 0.3595(5) 0.3607(3) 0.2356(6) 0.0458(17) Uani 1.0 4 d .
C21 C 0.6091(6) 0.28541(18) 0.2665(6) 0.0338(14) Uani 1.0 4 d .
C22 C 0.5989(7) 0.2616(3) 0.3703(7) 0.058(2) Uani 1.0 4 d .
C23 C 0.7163(7) 0.2609(2) 0.2365(7) 0.0534(19) Uani 1.0 4 d .
C24 C 0.5880(5) 0.37004(18) 0.0688(5) 0.0283(13) Uani 1.0 4 d .
C25 C 0.4512(5) 0.3522(2) 0.0209(6) 0.0374(15) Uani 1.0 4 d .
C26 C 0.3617(6) 0.3557(3) -0.0988(6) 0.0440(17) Uani 1.0 4 d .
C27 C 0.3995(6) 0.3762(3) -0.1767(6) 0.0504(18) Uani 1.0 4 d .
C28 C 0.5340(6) 0.3943(3) -0.1308(6) 0.0470(17) Uani 1.0 4 d .
C29 C 0.6271(5) 0.39172(19) -0.0110(5) 0.0319(14) Uani 1.0 4 d .
C30 C 0.8698(6) 0.3929(3) -0.0521(6) 0.0534(19) Uani 1.0 4 d .
C31 C 0.8811(10) 0.3402(3) -0.0466(9) 0.095(4) Uani 1.0 4 d .
C32 C 1.0126(7) 0.4145(3) -0.0206(7) 0.066(3) Uani 1.0 4 d .
C33 C 0.7929(7) 0.4745(2) 0.0373(7) 0.0530(19) Uani 1.0 4 d .
C34 C 0.7142(8) 0.4930(3) -0.0878(8) 0.091(4) Uani 1.0 4 d .
C35 C 0.7319(9) 0.4933(3) 0.1161(9) 0.092(3) Uani 1.0 4 d .
H3 H 1.4138 0.4410 0.5418 0.0505 Uiso 1.0 4 calc R
H4 H 1.5365 0.3726 0.5932 0.0571 Uiso 1.0 4 calc R
H5 H 1.4196 0.3033 0.5544 0.0478 Uiso 1.0 4 calc R
H7 H 1.0500 0.2891 0.4363 0.0509 Uiso 1.0 4 calc R
H8A H 1.0880 0.2912 0.2687 0.1253 Uiso 1.0 4 calc R
H8B H 1.2234 0.2595 0.3362 0.1253 Uiso 1.0 4 calc R
H8C H 1.0717 0.2396 0.3044 0.1253 Uiso 1.0 4 calc R
H9A H 1.2218 0.2585 0.6159 0.1147 Uiso 1.0 4 calc R
H9B H 1.1535 0.2195 0.5162 0.1147 Uiso 1.0 4 calc R
H9C H 1.3051 0.2394 0.5478 0.1147 Uiso 1.0 4 calc R
H10 H 1.0403 0.4518 0.4021 0.0604 Uiso 1.0 4 calc R
H11A H 1.1283 0.5156 0.5343 0.0972 Uiso 1.0 4 calc R
H11B H 1.1498 0.4687 0.6068 0.0972 Uiso 1.0 4 calc R
H11C H 1.2792 0.4919 0.5976 0.0972 Uiso 1.0 4 calc R
H12A H 1.1217 0.5153 0.3363 0.1016 Uiso 1.0 4 calc R
H12B H 1.2732 0.4922 0.3876 0.1016 Uiso 1.0 4 calc R
H12C H 1.1422 0.4686 0.2791 0.1016 Uiso 1.0 4 calc R
H14A H 1.0489 0.3925 0.6325 0.0573 Uiso 1.0 4 calc R
H14B H 1.1084 0.3422 0.6271 0.0573 Uiso 1.0 4 calc R
H15A H 0.9409 0.3526 0.7219 0.0858 Uiso 1.0 4 calc R
H15B H 0.9366 0.3057 0.6523 0.0858 Uiso 1.0 4 calc R
H16A H 0.7083 0.3285 0.5396 0.0548 Uiso 1.0 4 calc R
H16B H 0.7476 0.3824 0.5618 0.0548 Uiso 1.0 4 calc R
H18 H 0.5300 0.3665 0.3954 0.0363 Uiso 1.0 4 calc R
H19A H 0.6306 0.4340 0.3630 0.0742 Uiso 1.0 4 calc R
H19B H 0.5032 0.4373 0.2313 0.0742 Uiso 1.0 4 calc R
H19C H 0.4748 0.4419 0.3445 0.0742 Uiso 1.0 4 calc R
H20A H 0.3501 0.3272 0.2373 0.0549 Uiso 1.0 4 calc R
H20B H 0.3010 0.3754 0.2667 0.0549 Uiso 1.0 4 calc R
H20C H 0.3294 0.3708 0.1535 0.0549 Uiso 1.0 4 calc R
H21 H 0.5154 0.2831 0.1949 0.0406 Uiso 1.0 4 calc R
H22A H 0.5305 0.2777 0.3877 0.0694 Uiso 1.0 4 calc R
H22B H 0.5693 0.2296 0.3488 0.0694 Uiso 1.0 4 calc R
H22C H 0.6906 0.2622 0.4409 0.0694 Uiso 1.0 4 calc R
H23A H 0.7209 0.2767 0.1699 0.0641 Uiso 1.0 4 calc R
H23B H 0.8085 0.2615 0.3063 0.0641 Uiso 1.0 4 calc R
H23C H 0.6873 0.2289 0.2142 0.0641 Uiso 1.0 4 calc R
H25 H 0.4205 0.3376 0.0720 0.0449 Uiso 1.0 4 calc R
H26 H 0.2701 0.3433 -0.1284 0.0528 Uiso 1.0 4 calc R
H27 H 0.3364 0.3781 -0.2593 0.0604 Uiso 1.0 4 calc R
H28 H 0.5625 0.4088 -0.1834 0.0564 Uiso 1.0 4 calc R
H30 H 0.8010 0.4025 -0.1344 0.0641 Uiso 1.0 4 calc R
H31A H 0.7892 0.3268 -0.0669 0.1138 Uiso 1.0 4 calc R
H31B H 0.9130 0.3294 -0.1036 0.1138 Uiso 1.0 4 calc R
H31C H 0.9482 0.3307 0.0340 0.1138 Uiso 1.0 4 calc R
H32A H 1.0039 0.4481 -0.0244 0.0790 Uiso 1.0 4 calc R
H32B H 1.0801 0.4052 0.0602 0.0790 Uiso 1.0 4 calc R
H32C H 1.0449 0.4040 -0.0774 0.0790 Uiso 1.0 4 calc R
H33 H 0.8905 0.4867 0.0703 0.0636 Uiso 1.0 4 calc R
H34A H 0.7550 0.4806 -0.1370 0.1094 Uiso 1.0 4 calc R
H34B H 0.6158 0.4839 -0.1216 0.1094 Uiso 1.0 4 calc R
H34C H 0.7206 0.5267 -0.0862 0.1094 Uiso 1.0 4 calc R
H35A H 0.7844 0.4808 0.1968 0.1107 Uiso 1.0 4 calc R
H35B H 0.7384 0.5269 0.1188 0.1107 Uiso 1.0 4 calc R
H35C H 0.6335 0.4841 0.0833 0.1107 Uiso 1.0 4 calc R

loop_
_atom_site_aniso_label
_atom_site_aniso_U_11
_atom_site_aniso_U_22
_atom_site_aniso_U_33
_atom_site_aniso_U_12
_atom_site_aniso_U_13
_atom_site_aniso_U_23
Co1 0.0230(4) 0.0535(6) 0.0267(5) -0.0024(4) 0.0099(4) 0.0105(4)
P1 0.0197(7) 0.0362(9) 0.0233(9) -0.0007(6) 0.0097(6) 0.0037(7)
P2 0.0284(8) 0.0414(10) 0.0255(9) -0.0080(7) 0.0118(7) 0.0040(7)
N1 0.0129(19) 0.037(3) 0.028(3) -0.0001(19) 0.0106(19) -0.003(2)
N2 0.022(3) 0.047(3) 0.015(3) 0.001(2) 0.007(2) 0.007(2)
C1 0.020(3) 0.051(4) 0.023(4) -0.001(3) 0.011(3) -0.003(3)
C2 0.025(3) 0.056(5) 0.030(4) -0.005(3) 0.015(3) -0.010(3)
C3 0.032(3) 0.058(5) 0.043(5) -0.016(3) 0.023(3) -0.019(4)
C4 0.022(3) 0.093(6) 0.029(4) -0.003(4) 0.013(3) -0.010(4)
C5 0.024(3) 0.059(5) 0.033(4) 0.006(3) 0.010(3) 0.001(3)
C6 0.024(3) 0.056(4) 0.026(4) 0.007(3) 0.014(3) 0.007(3)
C7 0.032(3) 0.043(4) 0.049(5) 0.007(3) 0.016(3) 0.013(4)
C8 0.169(10) 0.068(6) 0.087(8) -0.052(6) 0.068(8) -0.038(6)
C9 0.094(7) 0.070(6) 0.094(8) -0.006(5) 0.018(6) 0.035(5)
C10 0.037(4) 0.049(5) 0.066(6) -0.012(3) 0.024(4) -0.015(4)
C11 0.075(6) 0.065(6) 0.102(8) -0.011(5) 0.040(6) -0.048(5)
C12 0.080(6) 0.071(6) 0.110(8) 0.006(5) 0.050(6) 0.023(6)
C13 0.027(3) 0.038(4) 0.025(4) 0.005(3) 0.011(3) -0.000(3)
C14 0.023(3) 0.094(6) 0.022(4) 0.002(3) 0.007(3) -0.006(4)
C15 0.029(4) 0.158(8) 0.024(4) 0.009(4) 0.008(3) 0.022(5)
C16 0.026(3) 0.082(5) 0.028(4) 0.001(3) 0.011(3) 0.009(4)
C17 0.025(3) 0.048(4) 0.018(3) 0.002(3) 0.013(3) 0.004(3)
C18 0.027(3) 0.038(4) 0.027(4) 0.002(3) 0.015(3) 0.006(3)
C19 0.053(4) 0.046(5) 0.096(7) 0.005(4) 0.041(5) 0.002(4)
C20 0.018(3) 0.079(5) 0.040(4) 0.003(3) 0.012(3) -0.006(4)
C21 0.032(3) 0.036(4) 0.036(4) -0.011(3) 0.017(3) -0.004(3)
C22 0.063(5) 0.043(4) 0.082(6) -0.001(4) 0.045(5) 0.011(4)
C23 0.059(5) 0.046(4) 0.066(6) -0.002(4) 0.039(4) -0.011(4)
C24 0.025(3) 0.035(4) 0.026(4) 0.000(3) 0.012(3) 0.001(3)
C25 0.024(3) 0.060(5) 0.026(4) -0.010(3) 0.009(3) 0.003(3)
C26 0.023(3) 0.077(5) 0.022(4) -0.014(3) 0.001(3) 0.000(4)
C27 0.031(3) 0.085(6) 0.025(4) -0.017(4) 0.003(3) -0.001(4)
C28 0.039(4) 0.071(5) 0.027(4) -0.016(4) 0.012(3) 0.010(4)
C29 0.027(3) 0.046(4) 0.015(3) -0.007(3) 0.002(3) -0.005(3)
C30 0.035(4) 0.096(6) 0.033(4) -0.019(4) 0.018(3) -0.007(4)
C31 0.130(8) 0.071(6) 0.134(9) -0.031(6) 0.103(8) -0.054(6)
C32 0.047(4) 0.110(7) 0.046(5) -0.020(4) 0.026(4) -0.002(5)
C33 0.047(4) 0.037(4) 0.060(5) -0.002(3) 0.011(4) 0.016(4)
C34 0.073(6) 0.071(6) 0.085(7) -0.017(5) -0.002(5) 0.055(5)
C35 0.099(7) 0.041(5) 0.118(9) 0.007(5) 0.033(7) -0.008(5)

loop_
_atom_type_symbol
_atom_type_description
_atom_type_scat_dispersion_real
_atom_type_scat_dispersion_imag
_atom_type_scat_source
C C 0.0033 0.0016
;
International Tables for Crystallography
(1992, Vol. C, Tables 4.2.6.8 and 6.1.1.4)
;
H H 0.0000 0.0000
;
International Tables for Crystallography
(1992, Vol. C, Table 6.1.1.4)
;
Co Co 0.3494 0.9721
;
International Tables for Crystallography
(1992, Vol. C, Tables 4.2.6.8 and 6.1.1.4)
;
P P 0.1023 0.0942
;
International Tables for Crystallography
(1992, Vol. C, Tables 4.2.6.8 and 6.1.1.4)
;
N N 0.0061 0.0033
;
International Tables for Crystallography
(1992, Vol. C, Tables 4.2.6.8 and 6.1.1.4)
;

loop_
_geom_angle_atom_site_label_1
_geom_angle_atom_site_label_2
_geom_angle_atom_site_label_3
_geom_angle
_geom_angle_publ_flag
P2 Co1 N1 165.31(15) yes
P2 Co1 N2 87.38(14) yes
N1 Co1 N2 106.3(2) yes
N2 P1 C17 110.3(3) yes
N2 P1 C18 116.0(3) yes
N2 P1 C21 110.9(3) yes
C17 P1 C18 103.3(3) yes
C17 P1 C21 109.6(3) yes
C18 P1 C21 106.5(3) yes
Co1 P2 C29 100.6(2) yes
Co1 P2 C30 122.8(2) yes
Co1 P2 C33 117.6(3) yes
C29 P2 C30 104.1(3) yes
C29 P2 C33 104.6(3) yes
C30 P2 C33 104.6(4) yes
Co1 N1 C1 121.3(5) yes
Co1 N1 C13 121.6(3) yes
C1 N1 C13 117.0(5) yes
Co1 N2 P1 119.2(2) yes
Co1 N2 C24 116.7(5) yes
P1 N2 C24 123.5(4) yes
N1 C1 C2 119.3(5) yes
N1 C1 C6 120.0(5) yes
C2 C1 C6 120.6(5) yes
C1 C2 C3 118.0(5) yes
C1 C2 C10 122.8(5) yes
C3 C2 C10 119.2(6) yes
C2 C3 C4 121.1(6) yes
C3 C4 C5 120.3(6) yes
C4 C5 C6 121.1(6) yes
C1 C6 C5 118.8(6) yes
C1 C6 C7 120.6(5) yes
C5 C6 C7 120.5(6) yes
C6 C7 C8 110.7(7) yes
C6 C7 C9 113.9(5) yes
C8 C7 C9 110.4(7) yes
C2 C10 C11 110.6(6) yes
C2 C10 C12 112.1(7) yes
C11 C10 C12 111.3(6) yes
N1 C13 C14 122.1(5) yes
N1 C13 C17 128.4(5) yes
C14 C13 C17 109.4(6) yes
C13 C14 C15 104.3(5) yes
C14 C15 C16 103.9(6) yes
C15 C16 C17 102.6(6) yes
P1 C17 C13 130.7(6) yes
P1 C17 C16 119.6(4) yes
C13 C17 C16 109.7(5) yes
P1 C18 C19 107.6(5) yes
P1 C18 C20 121.7(5) yes
C19 C18 C20 111.7(5) yes
P1 C21 C22 113.1(5) yes
P1 C21 C23 109.4(5) yes
C22 C21 C23 110.9(5) yes
N2 C24 C25 124.8(6) yes
N2 C24 C29 118.2(5) yes
C25 C24 C29 117.0(5) yes
C24 C25 C26 120.8(7) yes
C25 C26 C27 122.4(6) yes
C26 C27 C28 117.6(6) yes
C27 C28 C29 121.9(7) yes
P2 C29 C24 115.3(4) yes
P2 C29 C28 124.4(6) yes
C24 C29 C28 120.2(5) yes
P2 C30 C31 108.3(7) yes
P2 C30 C32 110.3(5) yes
C31 C30 C32 110.3(7) yes
P2 C33 C34 117.0(5) yes
P2 C33 C35 108.5(6) yes
C34 C33 C35 110.8(7) yes
C2 C3 H3 119.451 no
C4 C3 H3 119.443 no
C3 C4 H4 119.874 no
C5 C4 H4 119.873 no
C4 C5 H5 119.436 no
C6 C5 H5 119.453 no
C6 C7 H7 107.165 no
C8 C7 H7 107.160 no
C9 C7 H7 107.156 no
C7 C8 H8A 109.479 no
C7 C8 H8B 109.478 no
C7 C8 H8C 109.476 no
H8A C8 H8B 109.471 no
H8A C8 H8C 109.461 no
H8B C8 H8C 109.462 no
C7 C9 H9A 109.449 no
C7 C9 H9B 109.474 no
C7 C9 H9C 109.470 no
H9A C9 H9B 109.477 no
H9A C9 H9C 109.475 no
H9B C9 H9C 109.483 no
C2 C10 H10 107.508 no
C11 C10 H10 107.524 no
C12 C10 H10 107.526 no
C10 C11 H11A 109.467 no
C10 C11 H11B 109.464 no
C10 C11 H11C 109.465 no
H11A C11 H11B 109.481 no
H11A C11 H11C 109.482 no
H11B C11 H11C 109.468 no
C10 C12 H12A 109.471 no
C10 C12 H12B 109.472 no
C10 C12 H12C 109.455 no
H12A C12 H12B 109.479 no
H12A C12 H12C 109.475 no
H12B C12 H12C 109.475 no
C13 C14 H14A 110.883 no
C13 C14 H14B 110.886 no
C15 C14 H14A 110.891 no
C15 C14 H14B 110.898 no
H14A C14 H14B 108.924 no
C14 C15 H15A 110.975 no
C14 C15 H15B 110.969 no
C16 C15 H15A 110.974 no
C16 C15 H15B 110.970 no
H15A C15 H15B 108.964 no
C15 C16 H16A 111.247 no
C15 C16 H16B 111.246 no
C17 C16 H16A 111.252 no
C17 C16 H16B 111.254 no
H16A C16 H16B 109.156 no
P1 C18 H18 104.772 no
C19 C18 H18 104.760 no
C20 C18 H18 104.765 no
C18 C19 H19A 109.469 no
C18 C19 H19B 109.478 no
C18 C19 H19C 109.470 no
H19A C19 H19B 109.476 no
H19A C19 H19C 109.469 no
H19B C19 H19C 109.466 no
C18 C20 H20A 109.463 no
C18 C20 H20B 109.472 no
C18 C20 H20C 109.472 no
H20A C20 H20B 109.472 no
H20A C20 H20C 109.465 no
H20B C20 H20C 109.483 no
P1 C21 H21 107.716 no
C22 C21 H21 107.734 no
C23 C21 H21 107.736 no
C21 C22 H22A 109.483 no
C21 C22 H22B 109.461 no
C21 C22 H22C 109.468 no
H22A C22 H22B 109.462 no
H22A C22 H22C 109.480 no
H22B C22 H22C 109.474 no
C21 C23 H23A 109.473 no
C21 C23 H23B 109.472 no
C21 C23 H23C 109.463 no
H23A C23 H23B 109.470 no
H23A C23 H23C 109.469 no
H23B C23 H23C 109.480 no
C24 C25 H25 119.593 no
C26 C25 H25 119.583 no
C25 C26 H26 118.815 no
C27 C26 H26 118.814 no
C26 C27 H27 121.205 no
C28 C27 H27 121.200 no
C27 C28 H28 119.025 no
C29 C28 H28 119.027 no
P2 C30 H30 109.302 no
C31 C30 H30 109.290 no
C32 C30 H30 109.302 no
C30 C31 H31A 109.481 no
C30 C31 H31B 109.478 no
C30 C31 H31C 109.479 no
H31A C31 H31B 109.464 no
H31A C31 H31C 109.465 no
H31B C31 H31C 109.461 no
C30 C32 H32A 109.466 no
C30 C32 H32B 109.471 no
C30 C32 H32C 109.474 no
H32A C32 H32B 109.457 no
H32A C32 H32C 109.478 no
H32B C32 H32C 109.481 no
P2 C33 H33 106.685 no
C34 C33 H33 106.689 no
C35 C33 H33 106.691 no
C33 C34 H34A 109.467 no
C33 C34 H34B 109.470 no
C33 C34 H34C 109.470 no
H34A C34 H34B 109.470 no
H34A C34 H34C 109.480 no
H34B C34 H34C 109.471 no
C33 C35 H35A 109.463 no
C33 C35 H35B 109.471 no
C33 C35 H35C 109.470 no
H35A C35 H35B 109.482 no
H35A C35 H35C 109.472 no
H35B C35 H35C 109.469 no

loop_
_geom_bond_atom_site_label_1
_geom_bond_atom_site_label_2
_geom_bond_distance
_geom_bond_publ_flag
Co1 P2 2.1486(19) yes
Co1 N1 1.902(5) yes
Co1 N2 2.024(5) yes
P1 N2 1.630(6) yes
P1 C17 1.754(5) yes
P1 C18 1.841(7) yes
P1 C21 1.831(6) yes
P2 C29 1.820(6) yes
P2 C30 1.843(9) yes
P2 C33 1.830(7) yes
N1 C1 1.448(6) yes
N1 C13 1.338(9) yes
N2 C24 1.416(6) yes
C1 C2 1.406(8) yes
C1 C6 1.391(8) yes
C2 C3 1.397(8) yes
C2 C10 1.501(9) yes
C3 C4 1.369(10) yes
C4 C5 1.364(10) yes
C5 C6 1.390(8) yes
C6 C7 1.520(8) yes
C7 C8 1.492(14) yes
C7 C9 1.505(11) yes
C10 C11 1.543(12) yes
C10 C12 1.516(14) yes
C13 C14 1.521(8) yes
C13 C17 1.384(8) yes
C14 C15 1.523(11) yes
C15 C16 1.534(7) yes
C16 C17 1.529(10) yes
C18 C19 1.543(8) yes
C18 C20 1.514(7) yes
C21 C22 1.532(12) yes
C21 C23 1.544(11) yes
C24 C25 1.409(8) yes
C24 C29 1.408(10) yes
C25 C26 1.374(8) yes
C26 C27 1.363(11) yes
C27 C28 1.391(9) yes
C28 C29 1.381(8) yes
C30 C31 1.536(11) yes
C30 C32 1.534(10) yes
C33 C34 1.509(11) yes
C33 C35 1.523(15) yes
C3 H3 0.950 no
C4 H4 0.950 no
C5 H5 0.950 no
C7 H7 1.000 no
C8 H8A 0.980 no
C8 H8B 0.980 no
C8 H8C 0.980 no
C9 H9A 0.980 no
C9 H9B 0.980 no
C9 H9C 0.980 no
C10 H10 1.000 no
C11 H11A 0.980 no
C11 H11B 0.980 no
C11 H11C 0.980 no
C12 H12A 0.980 no
C12 H12B 0.980 no
C12 H12C 0.980 no
C14 H14A 0.990 no
C14 H14B 0.990 no
C15 H15A 0.990 no
C15 H15B 0.990 no
C16 H16A 0.990 no
C16 H16B 0.990 no
C18 H18 1.000 no
C19 H19A 0.980 no
C19 H19B 0.980 no
C19 H19C 0.980 no
C20 H20A 0.980 no
C20 H20B 0.980 no
C20 H20C 0.980 no
C21 H21 1.000 no
C22 H22A 0.980 no
C22 H22B 0.980 no
C22 H22C 0.980 no
C23 H23A 0.980 no
C23 H23B 0.980 no
C23 H23C 0.980 no
C25 H25 0.950 no
C26 H26 0.950 no
C27 H27 0.950 no
C28 H28 0.950 no
C30 H30 1.000 no
C31 H31A 0.980 no
C31 H31B 0.980 no
C31 H31C 0.980 no
C32 H32A 0.980 no
C32 H32B 0.980 no
C32 H32C 0.980 no
C33 H33 1.000 no
C34 H34A 0.980 no
C34 H34B 0.980 no
C34 H34C 0.980 no
C35 H35A 0.980 no
C35 H35B 0.980 no
C35 H35C 0.980 no

loop_
_geom_contact_atom_site_label_1
_geom_contact_atom_site_label_2
_geom_contact_distance
_geom_contact_publ_flag
_geom_contact_site_symmetry_2
Co1 C2 3.555(5) no .
Co1 C10 3.540(6) no .
Co1 C17 3.251(7) no .
Co1 C35 3.561(8) no .
P1 N1 3.376(4) no .
P1 C25 3.126(6) no .
N1 C7 2.891(7) no .
N1 C8 3.587(11) no .
N1 C10 2.928(8) no .
N2 C13 3.288(6) no .
N2 C19 3.233(11) no .
N2 C23 3.156(8) no .
C1 C4 2.766(8) no .
C1 C8 3.347(11) no .
C1 C11 3.568(10) no .
C1 C14 2.815(11) no .
C2 C5 2.778(9) no .
C2 C13 3.352(9) no .
C2 C14 3.562(11) no .
C3 C6 2.772(9) no .
C3 C11 3.067(12) no .
C3 C12 3.068(10) no .
C5 C8 3.252(10) no .
C5 C9 2.985(11) no .
C6 C13 3.131(9) no .
C6 C14 3.309(11) no .
C7 C13 3.268(9) no .
C16 C18 3.101(7) no .
C16 C22 3.411(9) no .
C17 C19 3.331(8) no .
C17 C22 3.283(9) no .
C17 C23 3.495(9) no .
C18 C22 3.390(9) no .
C18 C24 3.536(10) no .
C18 C25 3.491(10) no .
C20 C21 3.346(9) no .
C20 C25 3.296(11) no .
C21 C24 3.437(9) no .
C21 C25 3.381(8) no .
C24 C27 2.826(8) no .
C25 C28 2.744(11) no .
C26 C29 2.753(8) no .
C28 C30 3.280(9) no .
C28 C33 3.504(8) no .
C28 C34 3.366(10) no .
C29 C31 3.325(13) no .
C29 C34 3.365(11) no .
C29 C35 3.300(10) no .
C30 C34 3.283(11) no .
C32 C33 3.281(12) no .
C4 C18 3.517(11) no 1_655
C4 C27 3.586(11) no 1_656
C11 C11 3.521(11) no 3_766
C18 C4 3.517(11) no 1_455
C27 C4 3.586(11) no 1_454
Co1 H8A 3.3600 no .
Co1 H10 2.8187 no .
Co1 H12C 3.5189 no .
Co1 H23A 3.5075 no .
Co1 H31C 3.2546 no .
Co1 H35A 2.9703 no .
P1 H16A 2.9288 no .
P1 H16B 3.2274 no .
P1 H19A 2.7369 no .
P1 H19B 3.0066 no .
P1 H19C 3.5973 no .
P1 H20A 3.0612 no .
P1 H20C 3.1861 no .
P1 H22A 2.9355 no .
P1 H22C 2.9890 no .
P1 H23A 2.8515 no .
P1 H23B 2.9422 no .
P1 H25 2.7869 no .
P2 H28 2.9480 no .
P2 H31A 2.8669 no .
P2 H31C 2.8806 no .
P2 H32A 2.9174 no .
P2 H32B 2.9111 no .
P2 H34A 2.9811 no .
P2 H34B 3.0565 no .
P2 H35A 2.7794 no .
P2 H35B 3.5964 no .
P2 H35C 2.9423 no .
N1 H7 2.4206 no .
N1 H8A 3.1954 no .
N1 H10 2.4151 no .
N1 H14A 2.8590 no .
N1 H14B 2.7275 no .
N2 H19A 3.1631 no .
N2 H19B 3.0291 no .
N2 H21 3.1002 no .
N2 H23A 2.7072 no .
N2 H23B 3.4155 no .
N2 H25 2.7064 no .
N2 H35A 3.4291 no .
N2 H35C 3.5795 no .
C1 H3 3.2639 no .
C1 H5 3.2518 no .
C1 H7 2.5688 no .
C1 H8A 3.1067 no .
C1 H10 2.5734 no .
C1 H11B 3.4606 no .
C1 H12C 3.5580 no .
C1 H14A 3.0163 no .
C1 H14B 2.5949 no .
C2 H4 3.2642 no .
C2 H11A 3.3427 no .
C2 H11B 2.6984 no .
C2 H11C 2.6985 no .
C2 H12A 3.3391 no .
C2 H12B 2.7011 no .
C2 H12C 2.7009 no .
C2 H14A 3.3624 no .
C2 H14B 3.4234 no .
C3 H5 3.2240 no .
C3 H10 3.2995 no .
C3 H11B 3.3494 no .
C3 H11C 2.7812 no .
C3 H12B 2.7856 no .
C3 H12C 3.3465 no .
C5 H3 3.2233 no .
C5 H7 3.2940 no .
C5 H8A 3.5097 no .
C5 H8B 3.0631 no .
C5 H9A 3.0908 no .
C5 H9C 2.7786 no .
C5 H14B 3.5178 no .
C6 H4 3.2533 no .
C6 H8A 2.6145 no .
C6 H8B 2.7198 no .
C6 H8C 3.3208 no .
C6 H9A 2.7009 no .
C6 H9B 3.3666 no .
C6 H9C 2.7755 no .
C6 H14B 2.7000 no .
C7 H5 2.6738 no .
C7 H14B 3.0270 no .
C7 H23B 3.2950 no .
C8 H5 3.2778 no .
C8 H9A 3.3054 no .
C8 H9B 2.6556 no .
C8 H9C 2.6556 no .
C8 H23B 3.3557 no .
C9 H5 2.7012 no .
C9 H8A 3.3082 no .
C9 H8B 2.6523 no .
C9 H8C 2.6523 no .
C9 H14B 3.3546 no .
C10 H3 2.6401 no .
C10 H14A 3.5795 no .
C11 H3 2.9294 no .
C11 H12A 2.6824 no .
C11 H12B 2.7492 no .
C11 H12C 3.3688 no .
C11 H14A 3.3980 no .
C12 H3 2.9066 no .
C12 H11A 2.6837 no .
C12 H11B 3.3631 no .
C12 H11C 2.7609 no .
C12 H33 3.4674 no .
C13 H7 2.5280 no .
C13 H10 3.1046 no .
C13 H15A 3.2262 no .
C13 H15B 2.8540 no .
C13 H16A 3.1610 no .
C13 H16B 2.8863 no .
C13 H23B 3.4355 no .
C14 H7 3.0591 no .
C14 H11B 3.4073 no .
C14 H16A 3.2419 no .
C14 H16B 2.8356 no .
C15 H22C 3.4693 no .
C16 H14A 2.8568 no .
C16 H14B 3.2323 no .
C16 H18 2.5017 no .
C16 H19A 3.1910 no .
C16 H22A 3.2979 no .
C16 H22C 2.8853 no .
C17 H7 3.2799 no .
C17 H14A 2.9361 no .
C17 H14B 3.1126 no .
C17 H15A 3.2276 no .
C17 H15B 2.8157 no .
C17 H18 2.7279 no .
C17 H19A 2.8443 no .
C17 H22A 3.4557 no .
C17 H22C 2.9074 no .
C17 H23B 3.1469 no .
C18 H16A 2.9869 no .
C18 H16B 3.0191 no .
C18 H21 3.0412 no .
C18 H22A 2.9363 no .
C18 H25 2.9261 no .
C19 H16B 3.1987 no .
C19 H20A 3.3728 no .
C19 H20B 2.7210 no .
C19 H20C 2.7210 no .
C20 H19A 3.3673 no .
C20 H19B 2.7276 no .
C20 H19C 2.7275 no .
C20 H21 2.9925 no .
C20 H22A 3.1055 no .
C20 H25 2.5313 no .
C21 H16A 3.3506 no .
C21 H18 3.1943 no .
C21 H20A 2.9047 no .
C21 H25 2.8056 no .
C22 H16A 2.7245 no .
C22 H18 3.1874 no .
C22 H20A 3.0813 no .
C22 H23A 3.3751 no .
C22 H23B 2.7249 no .
C22 H23C 2.7249 no .
C23 H7 3.4083 no .
C23 H8C 3.5706 no .
C23 H22A 3.3774 no .
C23 H22B 2.7220 no .
C23 H22C 2.7220 no .
C24 H19B 3.2547 no .
C24 H20C 3.4115 no .
C24 H21 3.2671 no .
C24 H23A 3.0572 no .
C24 H26 3.2698 no .
C24 H28 3.2701 no .
C24 H31A 3.5538 no .
C24 H35C 3.3415 no .
C25 H19B 3.4828 no .
C25 H20A 3.4541 no .
C25 H20C 2.6151 no .
C25 H21 2.8187 no .
C25 H23A 3.4289 no .
C25 H27 3.2562 no .
C26 H20C 3.3905 no .
C26 H28 3.2129 no .
C27 H25 3.2445 no .
C28 H26 3.2161 no .
C28 H30 2.9065 no .
C28 H31A 3.1630 no .
C28 H34A 3.4840 no .
C28 H34B 2.7334 no .
C28 H35C 3.5507 no .
C29 H25 3.2658 no .
C29 H27 3.2818 no .
C29 H30 2.9528 no .
C29 H31A 2.8696 no .
C29 H34B 2.9963 no .
C29 H35A 3.5182 no .
C29 H35C 2.9235 no .
C30 H28 2.9773 no .
C30 H33 3.0909 no .
C30 H34A 2.8198 no .
C31 H32A 3.3643 no .
C31 H32B 2.7068 no .
C31 H32C 2.7068 no .
C32 H31A 3.3641 no .
C32 H31B 2.7072 no .
C32 H31C 2.7072 no .
C32 H33 2.9731 no .
C32 H34A 3.1293 no .
C33 H12C 3.5976 no .
C33 H28 3.3496 no .
C33 H30 3.0445 no .
C33 H32A 2.8263 no .
C33 H32B 3.5891 no .
C34 H28 2.8822 no .
C34 H30 2.9403 no .
C34 H32A 3.1272 no .
C34 H35A 3.3370 no .
C34 H35B 2.6881 no .
C34 H35C 2.6881 no .
C35 H34A 3.3399 no .
C35 H34B 2.6846 no .
C35 H34C 2.6847 no .
H3 H4 2.3092 no .
H3 H10 3.5859 no .
H3 H11B 3.3980 no .
H3 H11C 2.3921 no .
H3 H12B 2.3642 no .
H3 H12C 3.3600 no .
H4 H5 2.3041 no .
H5 H7 3.5734 no .
H5 H8B 2.8864 no .
H5 H9A 2.8912 no .
H5 H9C 2.2088 no .
H7 H8A 2.3341 no .
H7 H8B 2.8276 no .
H7 H8C 2.2925 no .
H7 H9A 2.3462 no .
H7 H9B 2.3050 no .
H7 H9C 2.8377 no .
H7 H14B 2.6825 no .
H7 H15B 3.4985 no .
H7 H23B 2.4843 no .
H8A H9B 3.5485 no .
H8A H9C 3.5485 no .
H8A H23A 3.5800 no .
H8A H23B 3.3671 no .
H8A H31C 2.8758 no .
H8B H9A 3.5436 no .
H8B H9B 2.9442 no .
H8B H9C 2.4712 no .
H8C H9A 3.5436 no .
H8C H9B 2.4713 no .
H8C H9C 2.9441 no .
H8C H23A 3.5239 no .
H8C H23B 2.9156 no .
H9A H14B 2.7540 no .
H9A H15B 3.5806 no .
H10 H11A 2.3816 no .
H10 H11B 2.3494 no .
H10 H11C 2.8699 no .
H10 H12A 2.3525 no .
H10 H12B 2.8498 no .
H10 H12C 2.3290 no .
H10 H14A 3.3474 no .
H10 H35A 2.9085 no .
H11A H12A 2.4693 no .
H11A H12B 2.9985 no .
H11A H12C 3.5678 no .
H11B H12A 3.5583 no .
H11B H14A 2.5499 no .
H11C H12A 3.0151 no .
H11C H12B 2.6242 no .
H12A H33 3.2395 no .
H12A H35A 3.3787 no .
H12C H32A 3.4680 no .
H12C H32B 3.1294 no .
H12C H33 2.8296 no .
H12C H35A 3.5166 no .
H14A H15A 2.2761 no .
H14A H15B 2.8568 no .
H14A H16B 2.9575 no .
H14B H15A 2.6015 no .
H14B H15B 2.2766 no .
H15A H16A 2.6016 no .
H15A H16B 2.3022 no .
H15B H16A 2.3001 no .
H15B H16B 2.8760 no .
H15B H22C 3.0407 no .
H16A H18 2.2379 no .
H16A H22A 2.4793 no .
H16A H22C 2.2539 no .
H16B H18 2.3652 no .
H16B H19A 2.6912 no .
H16B H19C 3.4268 no .
H18 H19A 2.3678 no .
H18 H19B 2.8417 no .
H18 H19C 2.2854 no .
H18 H20A 2.3424 no .
H18 H20B 2.2591 no .
H18 H20C 2.8205 no .
H18 H21 3.4555 no .
H18 H22A 2.5820 no .
H18 H22C 3.4041 no .
H19A H35A 3.4916 no .
H19B H20B 3.0133 no .
H19B H20C 2.5533 no .
H19B H25 3.4048 no .
H19B H35A 3.4872 no .
H19B H35C 3.1174 no .
H19C H20B 2.5531 no .
H19C H20C 3.0132 no .
H20A H21 2.4429 no .
H20A H22A 2.4609 no .
H20A H22B 3.5409 no .
H20A H25 2.5469 no .
H20B H25 3.4389 no .
H20C H21 3.1316 no .
H20C H25 1.9698 no .
H20C H26 3.4118 no .
H21 H22A 2.3712 no .
H21 H22B 2.3450 no .
H21 H22C 2.8633 no .
H21 H23A 2.3821 no .
H21 H23B 2.8724 no .
H21 H23C 2.3560 no .
H21 H25 2.1221 no .
H22B H23B 3.0091 no .
H22B H23C 2.5482 no .
H22C H23B 2.5482 no .
H22C H23C 3.0090 no .
H23A H25 3.3823 no .
H25 H26 2.3008 no .
H26 H27 2.3129 no .
H27 H28 2.3445 no .
H28 H30 2.3557 no .
H28 H31A 3.2389 no .
H28 H34A 2.8070 no .
H28 H34B 2.2986 no .
H30 H31A 2.3823 no .
H30 H31B 2.3845 no .
H30 H31C 2.8802 no .
H30 H32A 2.3810 no .
H30 H32B 2.8792 no .
H30 H32C 2.3830 no .
H30 H33 3.3637 no .
H30 H34A 2.3195 no .
H30 H34B 3.1438 no .
H31A H32B 3.5988 no .
H31A H32C 3.5987 no .
H31B H32A 3.5993 no .
H31B H32B 2.9917 no .
H31B H32C 2.5275 no .
H31C H32A 3.5992 no .
H31C H32B 2.5276 no .
H31C H32C 2.9915 no .
H32A H33 2.3508 no .
H32A H34A 2.5675 no .
H32A H34C 3.5969 no .
H32B H33 3.1675 no .
H33 H34A 2.3467 no .
H33 H34B 2.8356 no .
H33 H34C 2.2976 no .
H33 H35A 2.3598 no .
H33 H35B 2.3111 no .
H33 H35C 2.8465 no .
H34A H35B 3.5801 no .
H34A H35C 3.5801 no .
H34B H35A 3.5747 no .
H34B H35B 2.9747 no .
H34B H35C 2.5077 no .
H34C H35A 3.5748 no .
H34C H35B 2.5077 no .
H34C H35C 2.9748 no .
C1 H20B 3.4102 no 1_655
C1 H27 3.2826 no 1_656
C2 H20B 3.2768 no 1_655
C2 H27 3.2137 no 1_656
C3 H18 3.2220 no 1_655
C3 H19C 3.1409 no 1_655
C3 H20B 3.2057 no 1_655
C3 H27 3.0430 no 1_656
C3 H28 3.3003 no 1_656
C4 H16A 3.2754 no 1_655
C4 H16B 3.3215 no 1_655
C4 H18 2.6459 no 1_655
C4 H19C 3.5219 no 1_655
C4 H20B 3.2533 no 1_655
C4 H27 2.9990 no 1_656
C4 H28 3.1179 no 1_656
C5 H18 3.1480 no 1_655
C5 H20B 3.3551 no 1_655
C5 H22A 3.4362 no 1_655
C5 H23C 3.5896 no 4_655
C5 H27 3.1114 no 1_656
C6 H20B 3.4250 no 1_655
C6 H27 3.2756 no 1_656
C8 H9A 3.3396 no 4_554
C8 H15B 3.0883 no 4_554
C8 H20A 3.5289 no 1_655
C8 H26 3.4744 no 4_655
C9 H20A 3.1115 no 4_655
C9 H21 3.0618 no 4_655
C9 H25 3.2238 no 4_655
C10 H11A 3.1678 no 3_766
C11 H10 3.1996 no 3_766
C11 H11A 2.9567 no 3_766
C11 H11B 3.4265 no 3_766
C11 H19A 2.9522 no 3_766
C11 H35A 3.1193 no 3_766
C12 H19C 3.5468 no 1_655
C12 H34A 3.3115 no 3_765
C14 H26 3.2648 no 1_656
C14 H27 3.0503 no 1_656
C15 H8C 2.9911 no 4_555
C15 H26 3.5061 no 1_656
C15 H31B 3.2588 no 1_556
C16 H4 2.9793 no 1_455
C16 H23C 3.5891 no 4_555
C18 H4 3.4340 no 1_455
C19 H11C 2.9838 no 3_766
C19 H34B 3.4045 no 3_665
C19 H34C 3.2039 no 3_665
C20 H9B 3.5184 no 4_454
C20 H32B 3.0833 no 1_455
C21 H5 3.5998 no 4_454
C21 H9C 3.2478 no 4_454
C22 H23A 3.5670 no 4_555
C22 H31A 3.1511 no 4_555
C23 H5 3.4956 no 4_454
C23 H15B 3.5825 no 4_554
C23 H16A 3.5699 no 4_554
C23 H31A 3.3901 no 4_555
C23 H31B 3.3941 no 4_555
C25 H9C 3.1886 no 4_454
C26 H8B 3.6000 no 4_454
C26 H9C 3.5316 no 4_454
C26 H14B 3.3017 no 1_454
C26 H22B 3.5958 no 4_554
C26 H35B 3.5516 no 3_665
C27 H14A 3.4530 no 1_454
C27 H14B 3.1311 no 1_454
C27 H22B 3.5132 no 4_554
C27 H35B 3.4158 no 3_665
C28 H4 3.5572 no 1_454
C30 H15A 3.4818 no 1_554
C31 H9B 3.1776 no 4_554
C31 H15A 3.2913 no 1_554
C31 H22C 3.5751 no 4_554
C31 H23B 3.3855 no 4_554
C31 H23C 3.4236 no 4_554
C32 H15A 3.4794 no 1_554
C32 H20C 3.3449 no 1_655
C32 H33 3.2132 no 3_765
C32 H34C 3.0701 no 3_765
C33 H32A 3.1926 no 3_765
C34 H12C 3.5927 no 3_765
C34 H19B 2.9924 no 3_665
C34 H19C 3.4869 no 3_665
C34 H32A 3.1919 no 3_765
C35 H11B 3.3176 no 3_766
H3 H18 3.4363 no 1_655
H3 H19C 2.8560 no 1_655
H3 H27 3.5049 no 1_656
H3 H28 3.2230 no 1_656
H4 C16 2.9793 no 1_655
H4 C18 3.4340 no 1_655
H4 C28 3.5572 no 1_656
H4 H16A 2.5837 no 1_655
H4 H16B 2.4964 no 1_655
H4 H18 2.4742 no 1_655
H4 H19C 3.5297 no 1_655
H4 H23C 3.3743 no 4_655
H4 H27 3.4405 no 1_656
H4 H28 2.9034 no 1_656
H4 H30 3.4208 no 1_656
H5 C21 3.5998 no 4_655
H5 C23 3.4956 no 4_655
H5 H16A 3.2813 no 1_655
H5 H18 3.3189 no 1_655
H5 H21 2.9728 no 4_655
H5 H22A 2.9545 no 1_655
H5 H22B 3.4395 no 4_655
H5 H23C 2.8122 no 4_655
H8A H9A 3.2323 no 4_554
H8A H9B 3.5846 no 4_554
H8A H15B 3.2487 no 4_554
H8A H20A 3.2008 no 1_655
H8A H20B 3.3603 no 1_655
H8B C26 3.6000 no 4_655
H8B H9A 2.8233 no 4_554
H8B H15B 3.4536 no 4_554
H8B H20A 2.9755 no 1_655
H8B H22A 3.1068 no 1_655
H8B H26 3.0274 no 4_655
H8C C15 2.9911 no 4_554
H8C H9A 3.4390 no 4_554
H8C H14B 3.4106 no 4_554
H8C H15A 2.9832 no 4_554
H8C H15B 2.2302 no 4_554
H8C H26 3.0678 no 4_655
H8C H31B 3.1807 no 4_555
H9A C8 3.3396 no 4_555
H9A H8A 3.2323 no 4_555
H9A H8B 2.8233 no 4_555
H9A H8C 3.4390 no 4_555
H9A H20A 2.9157 no 4_655
H9A H21 3.0901 no 4_655
H9A H22B 3.5573 no 4_655
H9B C20 3.5184 no 4_655
H9B C31 3.1776 no 4_555
H9B H8A 3.5846 no 4_555
H9B H20A 2.9478 no 4_655
H9B H20C 3.2330 no 4_655
H9B H21 3.4934 no 4_655
H9B H25 3.1069 no 4_655
H9B H26 3.2173 no 4_655
H9B H31B 2.7218 no 4_555
H9B H31C 2.7418 no 4_555
H9C C21 3.2478 no 4_655
H9C C25 3.1886 no 4_655
H9C C26 3.5316 no 4_655
H9C H20A 2.9394 no 4_655
H9C H20C 3.4313 no 4_655
H9C H21 2.2672 no 4_655
H9C H25 2.5088 no 4_655
H9C H26 3.1788 no 4_655
H10 C11 3.1996 no 3_766
H10 H11A 2.4857 no 3_766
H10 H11B 3.0545 no 3_766
H11A C10 3.1678 no 3_766
H11A C11 2.9567 no 3_766
H11A H10 2.4857 no 3_766
H11A H11A 2.6467 no 3_766
H11A H11B 2.7282 no 3_766
H11A H14A 3.3916 no 3_766
H11A H19A 2.7319 no 3_766
H11A H35A 3.0826 no 3_766
H11B C11 3.4265 no 3_766
H11B C35 3.3176 no 3_766
H11B H10 3.0545 no 3_766
H11B H11A 2.7282 no 3_766
H11B H12A 3.3474 no 3_766
H11B H19A 3.5910 no 3_766
H11B H27 3.2714 no 1_656
H11B H35A 2.6824 no 3_766
H11B H35B 3.1067 no 3_766
H11C C19 2.9838 no 3_766
H11C H19A 2.3180 no 3_766
H11C H19B 3.1194 no 3_766
H11C H19C 3.0757 no 3_766
H11C H35A 3.0790 no 3_766
H12A H11B 3.3474 no 3_766
H12A H14A 3.3700 no 3_766
H12A H16B 3.2867 no 3_766
H12A H34A 3.3465 no 3_765
H12B H19A 3.5486 no 3_766
H12B H19C 2.8696 no 1_655
H12B H34A 3.1402 no 3_765
H12C C34 3.5927 no 3_765
H12C H19C 3.3753 no 1_655
H12C H20B 3.2461 no 1_655
H12C H34A 2.9072 no 3_765
H12C H34C 3.3841 no 3_765
H14A C27 3.4530 no 1_656
H14A H11A 3.3916 no 3_766
H14A H12A 3.3700 no 3_766
H14A H26 3.1984 no 1_656
H14A H27 2.7814 no 1_656
H14B C26 3.3017 no 1_656
H14B C27 3.1311 no 1_656
H14B H8C 3.4106 no 4_555
H14B H26 2.7624 no 1_656
H14B H27 2.4360 no 1_656
H15A C30 3.4818 no 1_556
H15A C31 3.2913 no 1_556
H15A C32 3.4794 no 1_556
H15A H8C 2.9832 no 4_555
H15A H23C 3.5824 no 4_555
H15A H26 3.1701 no 1_656
H15A H30 3.1908 no 1_556
H15A H31B 2.4537 no 1_556
H15A H32C 2.7015 no 1_556
H15B C8 3.0883 no 4_555
H15B C23 3.5825 no 4_555
H15B H8A 3.2487 no 4_555
H15B H8B 3.4536 no 4_555
H15B H8C 2.2302 no 4_555
H15B H23A 3.4149 no 4_555
H15B H23B 3.4613 no 4_555
H15B H23C 3.2808 no 4_555
H15B H26 3.5513 no 1_656
H15B H31B 3.2835 no 1_556
H16A C4 3.2754 no 1_455
H16A C23 3.5699 no 4_555
H16A H4 2.5837 no 1_455
H16A H5 3.2813 no 1_455
H16A H23A 3.4449 no 4_555
H16A H23C 2.8556 no 4_555
H16B C4 3.3215 no 1_455
H16B H4 2.4964 no 1_455
H16B H12A 3.2867 no 3_766
H18 C3 3.2220 no 1_455
H18 C4 2.6459 no 1_455
H18 C5 3.1480 no 1_455
H18 H3 3.4363 no 1_455
H18 H4 2.4742 no 1_455
H18 H5 3.3189 no 1_455
H19A C11 2.9522 no 3_766
H19A H11A 2.7319 no 3_766
H19A H11B 3.5910 no 3_766
H19A H11C 2.3180 no 3_766
H19A H12B 3.5486 no 3_766
H19B C34 2.9924 no 3_665
H19B H11C 3.1194 no 3_766
H19B H34A 3.4335 no 3_665
H19B H34B 2.6780 no 3_665
H19B H34C 2.4898 no 3_665
H19C C3 3.1409 no 1_455
H19C C4 3.5219 no 1_455
H19C C12 3.5468 no 1_455
H19C C34 3.4869 no 3_665
H19C H3 2.8560 no 1_455
H19C H4 3.5297 no 1_455
H19C H11C 3.0757 no 3_766
H19C H12B 2.8696 no 1_455
H19C H12C 3.3753 no 1_455
H19C H34A 3.4781 no 3_665
H19C H34B 3.3172 no 3_665
H19C H34C 3.0977 no 3_665
H20A C8 3.5289 no 1_455
H20A C9 3.1115 no 4_454
H20A H8A 3.2008 no 1_455
H20A H8B 2.9755 no 1_455
H20A H9A 2.9157 no 4_454
H20A H9B 2.9478 no 4_454
H20A H9C 2.9394 no 4_454
H20A H32B 3.5530 no 1_455
H20B C1 3.4102 no 1_455
H20B C2 3.2768 no 1_455
H20B C3 3.2057 no 1_455
H20B C4 3.2533 no 1_455
H20B C5 3.3551 no 1_455
H20B C6 3.4250 no 1_455
H20B H8A 3.3603 no 1_455
H20B H12C 3.2461 no 1_455
H20B H32B 2.7405 no 1_455
H20B H34C 3.5861 no 3_665
H20C C32 3.3449 no 1_455
H20C H9B 3.2330 no 4_454
H20C H9C 3.4313 no 4_454
H20C H32B 2.5857 no 1_455
H20C H32C 3.2566 no 1_455
H20C H34C 3.0764 no 3_665
H21 C9 3.0618 no 4_454
H21 H5 2.9728 no 4_454
H21 H9A 3.0901 no 4_454
H21 H9B 3.4934 no 4_454
H21 H9C 2.2672 no 4_454
H22A C5 3.4362 no 1_455
H22A H5 2.9545 no 1_455
H22A H8B 3.1068 no 1_455
H22A H23A 3.5633 no 4_555
H22B C26 3.5958 no 4_555
H22B C27 3.5132 no 4_555
H22B H5 3.4395 no 4_454
H22B H9A 3.5573 no 4_454
H22B H31A 2.6660 no 4_555
H22C C31 3.5751 no 4_555
H22C H23A 2.9813 no 4_555
H22C H23C 3.4786 no 4_555
H22C H31A 2.8152 no 4_555
H23A C22 3.5670 no 4_554
H23A H15B 3.4149 no 4_554
H23A H16A 3.4449 no 4_554
H23A H22A 3.5633 no 4_554
H23A H22C 2.9813 no 4_554
H23B C31 3.3855 no 4_555
H23B H15B 3.4613 no 4_554
H23B H31A 3.0832 no 4_555
H23B H31B 2.8919 no 4_555
H23C C5 3.5896 no 4_454
H23C C16 3.5891 no 4_554
H23C C31 3.4236 no 4_555
H23C H4 3.3743 no 4_454
H23C H5 2.8122 no 4_454
H23C H15A 3.5824 no 4_554
H23C H15B 3.2808 no 4_554
H23C H16A 2.8556 no 4_554
H23C H22C 3.4786 no 4_554
H23C H31A 2.9476 no 4_555
H23C H31B 2.9890 no 4_555
H25 C9 3.2238 no 4_454
H25 H9B 3.1069 no 4_454
H25 H9C 2.5088 no 4_454
H26 C8 3.4744 no 4_454
H26 C14 3.2648 no 1_454
H26 C15 3.5061 no 1_454
H26 H8B 3.0274 no 4_454
H26 H8C 3.0678 no 4_454
H26 H9B 3.2173 no 4_454
H26 H9C 3.1788 no 4_454
H26 H14A 3.1984 no 1_454
H26 H14B 2.7624 no 1_454
H26 H15A 3.1701 no 1_454
H26 H15B 3.5513 no 1_454
H26 H32C 3.2920 no 1_455
H27 C1 3.2826 no 1_454
H27 C2 3.2137 no 1_454
H27 C3 3.0430 no 1_454
H27 C4 2.9990 no 1_454
H27 C5 3.1114 no 1_454
H27 C6 3.2756 no 1_454
H27 C14 3.0503 no 1_454
H27 H3 3.5049 no 1_454
H27 H4 3.4405 no 1_454
H27 H11B 3.2714 no 1_454
H27 H14A 2.7814 no 1_454
H27 H14B 2.4360 no 1_454
H27 H35B 3.5691 no 3_665
H28 C3 3.3003 no 1_454
H28 C4 3.1179 no 1_454
H28 H3 3.2230 no 1_454
H28 H4 2.9034 no 1_454
H30 H4 3.4208 no 1_454
H30 H15A 3.1908 no 1_554
H31A C22 3.1511 no 4_554
H31A C23 3.3901 no 4_554
H31A H22B 2.6660 no 4_554
H31A H22C 2.8152 no 4_554
H31A H23B 3.0832 no 4_554
H31A H23C 2.9476 no 4_554
H31B C15 3.2588 no 1_554
H31B C23 3.3941 no 4_554
H31B H8C 3.1807 no 4_554
H31B H9B 2.7218 no 4_554
H31B H15A 2.4537 no 1_554
H31B H15B 3.2835 no 1_554
H31B H23B 2.8919 no 4_554
H31B H23C 2.9890 no 4_554
H31C H9B 2.7418 no 4_554
H32A C33 3.1926 no 3_765
H32A C34 3.1919 no 3_765
H32A H32A 3.0864 no 3_765
H32A H33 2.4130 no 3_765
H32A H34A 3.2120 no 3_765
H32A H34C 2.7336 no 3_765
H32A H35B 3.5623 no 3_765
H32B C20 3.0833 no 1_655
H32B H20A 3.5530 no 1_655
H32B H20B 2.7405 no 1_655
H32B H20C 2.5857 no 1_655
H32B H34C 2.8234 no 3_765
H32C H15A 2.7015 no 1_554
H32C H20C 3.2566 no 1_655
H32C H26 3.2920 no 1_655
H32C H33 3.2440 no 3_765
H32C H34C 3.1472 no 3_765
H32C H35B 3.2971 no 3_765
H33 C32 3.2132 no 3_765
H33 H32A 2.4130 no 3_765
H33 H32C 3.2440 no 3_765
H34A C12 3.3115 no 3_765
H34A H12A 3.3465 no 3_765
H34A H12B 3.1402 no 3_765
H34A H12C 2.9072 no 3_765
H34A H19B 3.4335 no 3_665
H34A H19C 3.4781 no 3_665
H34A H32A 3.2120 no 3_765
H34B C19 3.4045 no 3_665
H34B H19B 2.6780 no 3_665
H34B H19C 3.3172 no 3_665
H34B H35C 3.0834 no 3_665
H34C C19 3.2039 no 3_665
H34C C32 3.0701 no 3_765
H34C H12C 3.3841 no 3_765
H34C H19B 2.4898 no 3_665
H34C H19C 3.0977 no 3_665
H34C H20B 3.5861 no 3_665
H34C H20C 3.0764 no 3_665
H34C H32A 2.7336 no 3_765
H34C H32B 2.8234 no 3_765
H34C H32C 3.1472 no 3_765
H35A C11 3.1193 no 3_766
H35A H11A 3.0826 no 3_766
H35A H11B 2.6824 no 3_766
H35A H11C 3.0790 no 3_766
H35B C26 3.5516 no 3_665
H35B C27 3.4158 no 3_665
H35B H11B 3.1067 no 3_766
H35B H27 3.5691 no 3_665
H35B H32A 3.5623 no 3_765
H35B H32C 3.2971 no 3_765
H35C H34B 3.0834 no 3_665
H35C H35C 2.8274 no 3_665

loop_
_geom_torsion_atom_site_label_1
_geom_torsion_atom_site_label_2
_geom_torsion_atom_site_label_3
_geom_torsion_atom_site_label_4
_geom_torsion
_geom_torsion_publ_flag
P2 Co1 N2 P1 -175.3(3) no
P2 Co1 N2 C24 13.6(3) no
N2 Co1 P2 C29 -9.65(15) no
N2 Co1 P2 C30 -124.22(16) no
N2 Co1 P2 C33 103.18(16) no
N1 Co1 N2 P1 -0.8(4) no
N1 Co1 N2 C24 -171.9(3) no
N2 Co1 N1 C1 170.3(3) no
N2 Co1 N1 C13 -12.9(4) no
N2 P1 C17 C13 -20.1(6) no
N2 P1 C17 C16 158.2(4) no
C17 P1 N2 Co1 13.1(4) no
C17 P1 N2 C24 -176.4(4) no
N2 P1 C18 C19 -46.1(4) no
N2 P1 C18 C20 84.6(5) no
C18 P1 N2 Co1 130.0(3) no
C18 P1 N2 C24 -59.5(5) no
N2 P1 C21 C22 171.0(3) no
N2 P1 C21 C23 46.8(4) no
C21 P1 N2 Co1 -108.4(3) no
C21 P1 N2 C24 62.0(4) no
C17 P1 C18 C19 74.6(4) no
C17 P1 C18 C20 -154.7(4) no
C18 P1 C17 C13 -144.7(5) no
C18 P1 C17 C16 33.7(5) no
C17 P1 C21 C22 49.0(5) no
C17 P1 C21 C23 -75.2(5) no
C21 P1 C17 C13 102.2(6) no
C21 P1 C17 C16 -79.4(5) no
C18 P1 C21 C22 -62.0(4) no
C18 P1 C21 C23 173.8(3) no
C21 P1 C18 C19 -170.0(3) no
C21 P1 C18 C20 -39.3(5) no
Co1 P2 C29 C24 6.4(4) no
Co1 P2 C29 C28 -169.9(4) no
Co1 P2 C30 C31 44.0(4) no
Co1 P2 C30 C32 -76.9(5) no
Co1 P2 C33 C34 -169.7(4) no
Co1 P2 C33 C35 -43.6(4) no
C29 P2 C30 C31 -68.9(4) no
C29 P2 C30 C32 170.3(4) no
C30 P2 C29 C24 134.4(4) no
C30 P2 C29 C28 -41.9(5) no
C29 P2 C33 C34 -59.2(6) no
C29 P2 C33 C35 67.0(4) no
C33 P2 C29 C24 -116.0(5) no
C33 P2 C29 C28 67.7(6) no
C30 P2 C33 C34 50.0(6) no
C30 P2 C33 C35 176.1(3) no
C33 P2 C30 C31 -178.4(3) no
C33 P2 C30 C32 60.8(4) no
Co1 N1 C1 C2 71.5(6) no
Co1 N1 C1 C6 -106.0(5) no
Co1 N1 C13 C14 -165.1(3) no
Co1 N1 C13 C17 11.2(8) no
C1 N1 C13 C14 11.8(7) no
C1 N1 C13 C17 -171.9(5) no
C13 N1 C1 C2 -105.5(6) no
C13 N1 C1 C6 77.1(7) no
Co1 N2 C24 C25 168.0(4) no
Co1 N2 C24 C29 -12.7(6) no
P1 N2 C24 C25 -2.7(8) no
P1 N2 C24 C29 176.6(4) no
N1 C1 C2 C3 179.0(5) no
N1 C1 C2 C10 2.1(10) no
N1 C1 C6 C5 -179.1(5) no
N1 C1 C6 C7 3.4(10) no
C2 C1 C6 C5 3.5(10) no
C2 C1 C6 C7 -174.0(6) no
C6 C1 C2 C3 -3.6(10) no
C6 C1 C2 C10 179.5(6) no
C1 C2 C3 C4 1.8(11) no
C1 C2 C10 C11 113.7(7) no
C1 C2 C10 C12 -121.4(7) no
C3 C2 C10 C11 -63.1(9) no
C3 C2 C10 C12 61.8(8) no
C10 C2 C3 C4 178.8(7) no
C2 C3 C4 C5 0.0(11) no
C3 C4 C5 C6 -0.1(11) no
C4 C5 C6 C1 -1.7(10) no
C4 C5 C6 C7 175.8(6) no
C1 C6 C7 C8 94.0(7) no
C1 C6 C7 C9 -140.8(6) no
C5 C6 C7 C8 -83.5(7) no
C5 C6 C7 C9 41.7(10) no
N1 C13 C14 C15 -168.4(5) no
N1 C13 C17 P1 7.4(10) no
N1 C13 C17 C16 -171.1(5) no
C14 C13 C17 P1 -176.0(5) no
C14 C13 C17 C16 5.5(6) no
C17 C13 C14 C15 14.7(6) no
C13 C14 C15 C16 -28.5(7) no
C14 C15 C16 C17 31.2(7) no
C15 C16 C17 P1 158.1(5) no
C15 C16 C17 C13 -23.3(7) no
N2 C24 C25 C26 180.0(5) no
N2 C24 C29 P2 3.2(7) no
N2 C24 C29 C28 179.7(5) no
C25 C24 C29 P2 -177.4(5) no
C25 C24 C29 C28 -0.9(8) no
C29 C24 C25 C26 0.6(9) no
C24 C25 C26 C27 0.0(10) no
C25 C26 C27 C28 -0.5(10) no
C26 C27 C28 C29 0.2(10) no
C27 C28 C29 P2 176.7(6) no
C27 C28 C29 C24 0.5(10) no
